data_7202976
loop_
_publ_author_name
'Broker, Grant A.'
'Tiekink, Edward R. T.'

_publ_section_title
;
 Co-crystal formation between 2,2&#x2032;-dithiodibenzoic acid and each
 of 4,4&#x2032;-bipyridine, trans-1,2-bis(4-pyridyl)ethene and
 1,2-bis(4-pyridyl)ethane
;
_journal_issue 11
_journal_name_full CrystEngComm
_journal_page_first 1096
_journal_paper_doi 10.1039/b707690h
_journal_volume 9
_journal_year 2007
_chemical_formula_moiety 'C20 H16 N O4 S2'
_chemical_formula_sum 'C20 H16 N O4 S2'
_chemical_formula_weight 398.46
_chemical_name_systematic
;
?
;
_space_group_IT_number 15
_symmetry_cell_setting monoclinic
_symmetry_space_group_name_Hall '-C 2yc'
_symmetry_space_group_name_H-M 'C 1 2/c 1'
_atom_sites_solution_hydrogens geom
_atom_sites_solution_primary direct
_atom_sites_solution_secondary difmap
_audit_creation_method SHELXL-97
_cell_angle_alpha 90
_cell_angle_beta 100.80(3)
_cell_angle_gamma 90
_cell_formula_units_Z 8
_cell_length_a 19.734(4)
_cell_length_b 7.8916(16)
_cell_length_c 23.226(5)
_cell_measurement_reflns_used 7576
_cell_measurement_temperature 173(2)
_cell_measurement_theta_max 30.7
_cell_measurement_theta_min 3.
_cell_volume 3553.0(13)
_computing_cell_refinement CrystalClear
_computing_data_collection 'CrystalClear (Rigaku, 2005)'
_computing_data_reduction CrystalClear
_computing_molecular_graphics 'ORTEPII (Johnson, 1976) & DIAMOND (Crystal Impact, 2006)'
_computing_publication_material SHELXL97
_computing_structure_refinement 'SHELXL97 (Sheldrick, 1997)'
_computing_structure_solution 'SHELXS97 (Sheldrick, 1997)'
_diffrn_ambient_temperature 173(2)
_diffrn_measured_fraction_theta_full 0.994
_diffrn_measured_fraction_theta_max 0.994
_diffrn_measurement_device_type AFC12\K/SATURN724
_diffrn_measurement_method \w
_diffrn_radiation_monochromator graphite
_diffrn_radiation_source 'fine-focus sealed tube'
_diffrn_radiation_type MoK\a
_diffrn_radiation_wavelength 0.71070
_diffrn_reflns_av_R_equivalents 0.031
_diffrn_reflns_av_sigmaI/netI 0.028
_diffrn_reflns_limit_h_max 25
_diffrn_reflns_limit_h_min -25
_diffrn_reflns_limit_k_max 10
_diffrn_reflns_limit_k_min -10
_diffrn_reflns_limit_l_max 25
_diffrn_reflns_limit_l_min -30
_diffrn_reflns_number 12762
_diffrn_reflns_theta_full 27.5
_diffrn_reflns_theta_max 27.5
_diffrn_reflns_theta_min 3.2
_diffrn_standards_decay_% '< 1'
_diffrn_standards_interval_count 0
_diffrn_standards_number 0
_exptl_absorpt_coefficient_mu 0.327
_exptl_absorpt_correction_T_max 1
_exptl_absorpt_correction_T_min 0.833
_exptl_absorpt_correction_type multi-scan
_exptl_absorpt_process_details 'ABSCOR (Higashi, 1995)'
_exptl_crystal_colour yellow
_exptl_crystal_density_diffrn 1.490
_exptl_crystal_density_method 'not measured'
_exptl_crystal_description block
_exptl_crystal_F_000 1656
_exptl_crystal_size_max 0.39
_exptl_crystal_size_mid 0.20
_exptl_crystal_size_min 0.08
_refine_diff_density_max 0.31
_refine_diff_density_min -0.22
_refine_diff_density_rms 0.049
_refine_ls_extinction_method none
_refine_ls_goodness_of_fit_ref 1.09
_refine_ls_hydrogen_treatment constr
_refine_ls_matrix_type full
_refine_ls_number_parameters 253
_refine_ls_number_reflns 4046
_refine_ls_number_restraints 3
_refine_ls_restrained_S_all 1.09
_refine_ls_R_factor_all 0.041
_refine_ls_R_factor_gt 0.040
_refine_ls_shift/su_max <0.001
_refine_ls_shift/su_mean 0.000
_refine_ls_structure_factor_coef Fsqd
_refine_ls_weighting_details 'calc w=1/[\s^2^(Fo^2^)+(0.0347P)^2^+4.5253P] where P=(Fo^2^+2Fc^2^)/3'
_refine_ls_weighting_scheme calc
_refine_ls_wR_factor_gt 0.093
_refine_ls_wR_factor_ref 0.094
_reflns_number_gt 3863
_reflns_number_total 4046
_reflns_threshold_expression I>2\s(I)
_cod_data_source_file b707690h.txt
_cod_data_source_block '[(HO2C)C6H4SSC6H4(CO2)].[1,2-bis(pyridineH)ethane]0.5(7)'
_cod_original_sg_symbol_H-M C2/c
_cod_database_code 7202976

loop_
_symmetry_equiv_pos_as_xyz
'x, y, z'
'-x, y, -z+1/2'
'x+1/2, y+1/2, z'
'-x+1/2, y+1/2, -z+1/2'
'-x, -y, -z'
'x, -y, z-1/2'
'-x+1/2, -y+1/2, -z'
'x+1/2, -y+1/2, z-1/2'

loop_
_atom_site_label
_atom_site_type_symbol
_atom_site_fract_x
_atom_site_fract_y
_atom_site_fract_z
_atom_site_U_iso_or_equiv
_atom_site_adp_type
_atom_site_occupancy
_atom_site_symmetry_multiplicity
_atom_site_calc_flag
_atom_site_refinement_flags
_atom_site_disorder_assembly
_atom_site_disorder_group
S1 S 0.41225(2) 0.50108(5) -0.123251(18) 0.02653(11) Uani 1 1 d . . .
S2 S 0.38983(2) 0.54004(5) -0.041615(17) 0.02616(11) Uani 1 1 d . . .
O1 O 0.44730(7) 0.44633(18) -0.22832(6) 0.0390(3) Uani 1 1 d D . .
H1O H 0.4839(16) 0.435(6) -0.241(2) 0.059 Uiso 0.50 1 d PD . .
O2 O 0.40570(7) 0.23534(19) -0.28713(6) 0.0423(3) Uani 1 1 d . . .
O3 O 0.34991(7) 0.84954(17) 0.10676(5) 0.0364(3) Uani 1 1 d D . .
H3O H 0.3677(11) 0.808(3) 0.1394(5) 0.055 Uiso 1 1 d D . .
O4 O 0.38667(8) 0.61087(17) 0.07140(6) 0.0403(3) Uani 1 1 d . . .
N1 N 0.50985(8) -0.1718(2) -0.19121(6) 0.0314(3) Uani 1 1 d D . .
H1N H 0.512(2) -0.183(5) -0.2285(5) 0.047 Uiso 0.50 1 d PD . .
C1 C 0.47901(11) -0.0351(2) -0.17431(8) 0.0384(4) Uani 1 1 d . . .
H1 H 0.4551 0.0390 -0.2034 0.046 Uiso 1 1 calc R . .
C2 C 0.48057(10) 0.0026(2) -0.11587(8) 0.0352(4) Uani 1 1 d . . .
H2 H 0.4581 0.1011 -0.1053 0.042 Uiso 1 1 calc R . .
C3 C 0.51524(8) -0.1045(2) -0.07286(7) 0.0253(3) Uani 1 1 d . . .
C4 C 0.54874(9) -0.2434(2) -0.09173(7) 0.0275(3) Uani 1 1 d . . .
H4 H 0.5747 -0.3173 -0.0637 0.033 Uiso 1 1 calc R . .
C5 C 0.54464(9) -0.2748(2) -0.15029(8) 0.0290(4) Uani 1 1 d . . .
H5 H 0.5670 -0.3719 -0.1621 0.035 Uiso 1 1 calc R . .
C6 C 0.51710(9) -0.0804(2) -0.00820(7) 0.0265(3) Uani 1 1 d . . .
H6A H 0.5659 -0.0803 0.0122 0.032 Uiso 1 1 calc R . .
H6B H 0.4943 -0.1788 0.0065 0.032 Uiso 1 1 calc R . .
C7 C 0.40063(9) 0.3386(2) -0.24827(7) 0.0265(3) Uani 1 1 d . . .
C8 C 0.33721(8) 0.3418(2) -0.22133(7) 0.0230(3) Uani 1 1 d . . .
C9 C 0.33520(8) 0.41503(19) -0.16642(7) 0.0217(3) Uani 1 1 d . . .
C10 C 0.27262(9) 0.4213(2) -0.14706(7) 0.0259(3) Uani 1 1 d . . .
H10 H 0.2707 0.4721 -0.1103 0.031 Uiso 1 1 calc R . .
C11 C 0.21301(9) 0.3545(2) -0.18053(8) 0.0293(4) Uani 1 1 d . . .
H11 H 0.1706 0.3616 -0.1669 0.035 Uiso 1 1 calc R . .
C12 C 0.21516(9) 0.2777(2) -0.23372(8) 0.0316(4) Uani 1 1 d . . .
H12 H 0.1746 0.2297 -0.2564 0.038 Uiso 1 1 calc R . .
C13 C 0.27711(9) 0.2716(2) -0.25341(7) 0.0294(4) Uani 1 1 d . . .
H13 H 0.2787 0.2182 -0.2898 0.035 Uiso 1 1 calc R . .
C14 C 0.34773(8) 0.7423(2) -0.04631(7) 0.0230(3) Uani 1 1 d . . .
C15 C 0.33581(8) 0.8237(2) 0.00482(7) 0.0232(3) Uani 1 1 d . . .
C16 C 0.30209(9) 0.9801(2) -0.00008(8) 0.0302(4) Uani 1 1 d . . .
H16 H 0.2943 1.0357 0.0344 0.036 Uiso 1 1 calc R . .
C17 C 0.27979(10) 1.0558(2) -0.05387(9) 0.0359(4) Uani 1 1 d . . .
H17 H 0.2561 1.1612 -0.0565 0.043 Uiso 1 1 calc R . .
C18 C 0.29236(10) 0.9764(2) -0.10383(8) 0.0350(4) Uani 1 1 d . . .
H18 H 0.2779 1.0282 -0.1410 0.042 Uiso 1 1 calc R . .
C19 C 0.32592(9) 0.8220(2) -0.10000(7) 0.0290(4) Uani 1 1 d . . .
H19 H 0.3343 0.7692 -0.1348 0.035 Uiso 1 1 calc R . .
C20 C 0.36019(8) 0.7490(2) 0.06359(7) 0.0257(3) Uani 1 1 d . . .

loop_
_atom_site_aniso_label
_atom_site_aniso_U_11
_atom_site_aniso_U_22
_atom_site_aniso_U_33
_atom_site_aniso_U_23
_atom_site_aniso_U_13
_atom_site_aniso_U_12
S1 0.0258(2) 0.0315(2) 0.0234(2) -0.00738(16) 0.00746(15) -0.00220(16)
S2 0.0337(2) 0.0250(2) 0.0197(2) -0.00266(15) 0.00465(15) 0.00494(16)
O1 0.0395(7) 0.0424(8) 0.0419(8) -0.0122(6) 0.0247(6) -0.0078(6)
O2 0.0450(8) 0.0551(9) 0.0278(7) -0.0156(6) 0.0095(6) 0.0092(7)
O3 0.0557(8) 0.0352(7) 0.0201(6) -0.0005(5) 0.0114(6) 0.0129(6)
O4 0.0623(9) 0.0327(7) 0.0255(7) 0.0007(5) 0.0069(6) 0.0171(7)
N1 0.0420(8) 0.0318(8) 0.0227(7) 0.0001(6) 0.0116(6) -0.0028(7)
C1 0.0541(12) 0.0353(10) 0.0266(9) 0.0052(8) 0.0096(8) 0.0085(9)
C2 0.0451(10) 0.0317(9) 0.0300(9) -0.0002(7) 0.0099(8) 0.0098(8)
C3 0.0270(7) 0.0263(8) 0.0235(8) -0.0017(6) 0.0067(6) -0.0037(6)
C4 0.0296(8) 0.0266(8) 0.0266(8) 0.0000(6) 0.0062(6) -0.0013(7)
C5 0.0330(8) 0.0278(8) 0.0283(9) -0.0018(7) 0.0114(7) -0.0015(7)
C6 0.0299(8) 0.0281(8) 0.0217(8) -0.0019(6) 0.0056(6) -0.0018(7)
C7 0.0342(8) 0.0279(8) 0.0181(7) 0.0024(6) 0.0067(6) 0.0077(7)
C8 0.0293(8) 0.0199(7) 0.0202(7) 0.0004(6) 0.0056(6) 0.0023(6)
C9 0.0274(7) 0.0178(7) 0.0205(7) 0.0003(6) 0.0058(6) 0.0009(6)
C10 0.0310(8) 0.0236(8) 0.0248(8) -0.0031(6) 0.0093(6) -0.0022(7)
C11 0.0278(8) 0.0267(8) 0.0346(9) 0.0003(7) 0.0088(7) -0.0018(7)
C12 0.0303(8) 0.0295(9) 0.0324(9) -0.0038(7) -0.0009(7) -0.0029(7)
C13 0.0380(9) 0.0270(8) 0.0220(8) -0.0043(6) 0.0020(7) 0.0017(7)
C14 0.0239(7) 0.0222(7) 0.0231(8) -0.0012(6) 0.0049(6) -0.0016(6)
C15 0.0240(7) 0.0237(7) 0.0229(8) -0.0006(6) 0.0072(6) -0.0014(6)
C16 0.0346(9) 0.0277(8) 0.0302(9) -0.0011(7) 0.0112(7) 0.0045(7)
C17 0.0427(10) 0.0282(9) 0.0366(10) 0.0040(7) 0.0073(8) 0.0104(8)
C18 0.0442(10) 0.0321(9) 0.0271(9) 0.0054(7) 0.0025(7) 0.0053(8)
C19 0.0357(9) 0.0283(8) 0.0224(8) -0.0009(6) 0.0035(7) 0.0013(7)
C20 0.0288(8) 0.0259(8) 0.0242(8) -0.0019(6) 0.0095(6) -0.0006(7)

loop_
_atom_type_symbol
_atom_type_description
_atom_type_scat_dispersion_real
_atom_type_scat_dispersion_imag
_atom_type_scat_source
C C 0.0033 0.0016 'International Tables Vol C Tables 4.2.6.8 and 6.1.1.4'
H H 0.0000 0.0000 'International Tables Vol C Tables 4.2.6.8 and 6.1.1.4'
N N 0.0061 0.0033 'International Tables Vol C Tables 4.2.6.8 and 6.1.1.4'
O O 0.0106 0.0060 'International Tables Vol C Tables 4.2.6.8 and 6.1.1.4'
S S 0.1246 0.1234 'International Tables Vol C Tables 4.2.6.8 and 6.1.1.4'

loop_
_geom_angle_atom_site_label_1
_geom_angle_atom_site_label_2
_geom_angle_atom_site_label_3
_geom_angle
_geom_angle_site_symmetry_1
_geom_angle_site_symmetry_3
_geom_angle_publ_flag
C9 S1 S2 105.49(6) . . ?
C14 S2 S1 104.78(6) . . ?
C7 O1 H1O 114(3) . . ?
C20 O3 H3O 110.7(17) . . ?
C1 N1 C5 118.93(15) . . ?
C1 N1 H1N 119(3) . . ?
C5 N1 H1N 122(3) . . ?
N1 C1 C2 122.37(17) . . ?
N1 C1 H1 118.8 . . ?
C2 C1 H1 118.8 . . ?
C1 C2 C3 119.48(17) . . ?
C1 C2 H2 120.3 . . ?
C3 C2 H2 120.3 . . ?
C2 C3 C4 116.89(16) . . ?
C2 C3 C6 123.88(15) . . ?
C4 C3 C6 119.22(15) . . ?
C5 C4 C3 120.76(16) . . ?
C5 C4 H4 119.6 . . ?
C3 C4 H4 119.6 . . ?
N1 C5 C4 121.50(16) . . ?
N1 C5 H5 119.2 . . ?
C4 C5 H5 119.2 . . ?
C3 C6 C6 115.20(18) . 5_655 ?
C3 C6 H6A 108.5 . . ?
C6 C6 H6A 108.5 5_655 . ?
C3 C6 H6B 108.5 . . ?
C6 C6 H6B 108.5 5_655 . ?
H6A C6 H6B 107.5 . . ?
O2 C7 O1 123.66(16) . . ?
O2 C7 C8 120.29(16) . . ?
O1 C7 C8 116.05(14) . . ?
C13 C8 C9 118.86(15) . . ?
C13 C8 C7 117.61(14) . . ?
C9 C8 C7 123.51(15) . . ?
C10 C9 C8 118.98(15) . . ?
C10 C9 S1 121.15(12) . . ?
C8 C9 S1 119.86(12) . . ?
C11 C10 C9 121.08(15) . . ?
C11 C10 H10 119.5 . . ?
C9 C10 H10 119.5 . . ?
C12 C11 C10 120.14(16) . . ?
C12 C11 H11 119.9 . . ?
C10 C11 H11 119.9 . . ?
C13 C12 C11 119.14(16) . . ?
C13 C12 H12 120.4 . . ?
C11 C12 H12 120.4 . . ?
C12 C13 C8 121.74(16) . . ?
C12 C13 H13 119.1 . . ?
C8 C13 H13 119.1 . . ?
C19 C14 C15 118.53(15) . . ?
C19 C14 S2 121.26(13) . . ?
C15 C14 S2 120.21(12) . . ?
C16 C15 C14 119.11(15) . . ?
C16 C15 C20 119.61(15) . . ?
C14 C15 C20 121.26(14) . . ?
C17 C16 C15 121.49(16) . . ?
C17 C16 H16 119.3 . . ?
C15 C16 H16 119.3 . . ?
C16 C17 C18 119.14(17) . . ?
C16 C17 H17 120.4 . . ?
C18 C17 H17 120.4 . . ?
C17 C18 C19 120.35(17) . . ?
C17 C18 H18 119.8 . . ?
C19 C18 H18 119.8 . . ?
C18 C19 C14 121.37(16) . . ?
C18 C19 H19 119.3 . . ?
C14 C19 H19 119.3 . . ?
O4 C20 O3 123.42(16) . . ?
O4 C20 C15 123.64(15) . . ?
O3 C20 C15 112.94(14) . . ?

loop_
_geom_bond_atom_site_label_1
_geom_bond_atom_site_label_2
_geom_bond_distance
_geom_bond_site_symmetry_2
_geom_bond_publ_flag
S1 C9 1.7909(17) . ?
S1 S2 2.0494(7) . ?
S2 C14 1.7935(16) . ?
O1 C7 1.275(2) . ?
O1 H1O 0.8400(11) . ?
O2 C7 1.234(2) . ?
O3 C20 1.324(2) . ?
O3 H3O 0.8400(11) . ?
O4 C20 1.208(2) . ?
N1 C1 1.333(2) . ?
N1 C5 1.338(2) . ?
N1 H1N 0.8800(11) . ?
C1 C2 1.384(3) . ?
C1 H1 0.9500 . ?
C2 C3 1.387(2) . ?
C2 H2 0.9500 . ?
C3 C4 1.393(2) . ?
C3 C6 1.507(2) . ?
C4 C5 1.370(2) . ?
C4 H4 0.9500 . ?
C5 H5 0.9500 . ?
C6 C6 1.519(3) 5_655 ?
C6 H6A 0.9900 . ?
C6 H6B 0.9900 . ?
C7 C8 1.501(2) . ?
C8 C13 1.392(2) . ?
C8 C9 1.407(2) . ?
C9 C10 1.392(2) . ?
C10 C11 1.387(2) . ?
C10 H10 0.9500 . ?
C11 C12 1.384(2) . ?
C11 H11 0.9500 . ?
C12 C13 1.384(2) . ?
C12 H12 0.9500 . ?
C13 H13 0.9500 . ?
C14 C19 1.391(2) . ?
C14 C15 1.408(2) . ?
C15 C16 1.397(2) . ?
C15 C20 1.482(2) . ?
C16 C17 1.380(3) . ?
C16 H16 0.9500 . ?
C17 C18 1.382(3) . ?
C17 H17 0.9500 . ?
C18 C19 1.381(3) . ?
C18 H18 0.9500 . ?
C19 H19 0.9500 . ?

loop_
_geom_torsion_atom_site_label_1
_geom_torsion_atom_site_label_2
_geom_torsion_atom_site_label_3
_geom_torsion_atom_site_label_4
_geom_torsion
_geom_torsion_site_symmetry_1
_geom_torsion_site_symmetry_2
_geom_torsion_site_symmetry_3
_geom_torsion_site_symmetry_4
_geom_torsion_publ_flag
C9 S1 S2 C14 -83.86(8) . . . . ?
C5 N1 C1 C2 -1.2(3) . . . . ?
N1 C1 C2 C3 0.0(3) . . . . ?
C1 C2 C3 C4 1.9(3) . . . . ?
C1 C2 C3 C6 -176.72(18) . . . . ?
C2 C3 C4 C5 -2.7(2) . . . . ?
C6 C3 C4 C5 176.05(15) . . . . ?
C1 N1 C5 C4 0.5(3) . . . . ?
C3 C4 C5 N1 1.5(3) . . . . ?
C2 C3 C6 C6 -5.0(3) . . . 5_655 ?
C4 C3 C6 C6 176.36(17) . . . 5_655 ?
O2 C7 C8 C13 -21.8(2) . . . . ?
O1 C7 C8 C13 158.61(16) . . . . ?
O2 C7 C8 C9 159.73(16) . . . . ?
O1 C7 C8 C9 -19.9(2) . . . . ?
C13 C8 C9 C10 -2.6(2) . . . . ?
C7 C8 C9 C10 175.82(15) . . . . ?
C13 C8 C9 S1 178.29(12) . . . . ?
C7 C8 C9 S1 -3.2(2) . . . . ?
S2 S1 C9 C10 13.86(14) . . . . ?
S2 S1 C9 C8 -167.10(11) . . . . ?
C8 C9 C10 C11 1.0(2) . . . . ?
S1 C9 C10 C11 -179.98(13) . . . . ?
C9 C10 C11 C12 1.0(3) . . . . ?
C10 C11 C12 C13 -1.3(3) . . . . ?
C11 C12 C13 C8 -0.5(3) . . . . ?
C9 C8 C13 C12 2.4(3) . . . . ?
C7 C8 C13 C12 -176.13(16) . . . . ?
S1 S2 C14 C19 11.53(15) . . . . ?
S1 S2 C14 C15 -168.77(11) . . . . ?
C19 C14 C15 C16 0.6(2) . . . . ?
S2 C14 C15 C16 -179.14(12) . . . . ?
C19 C14 C15 C20 -177.56(15) . . . . ?
S2 C14 C15 C20 2.7(2) . . . . ?
C14 C15 C16 C17 0.5(3) . . . . ?
C20 C15 C16 C17 178.68(17) . . . . ?
C15 C16 C17 C18 -1.3(3) . . . . ?
C16 C17 C18 C19 0.9(3) . . . . ?
C17 C18 C19 C14 0.1(3) . . . . ?
C15 C14 C19 C18 -0.9(3) . . . . ?
S2 C14 C19 C18 178.81(14) . . . . ?
C16 C15 C20 O4 176.24(17) . . . . ?
C14 C15 C20 O4 -5.6(3) . . . . ?
C16 C15 C20 O3 -3.8(2) . . . . ?
C14 C15 C20 O3 174.35(15) . . . . ?
